data_4331993
loop_
_publ_author_name
'Kennedy, Alan R.'
'Kirkhouse, Jennifer B. A.'
'Whyte, Lynda'

_publ_section_title
;
 Supramolecuar Motifs in s-Block Metal-Bound Sulfonated Monoazo
 Dyes:&#x00A0; The Case of Orange G
;
_journal_issue 7
_journal_name_full 'Inorganic Chemistry'
_journal_page_first 2965
_journal_page_last 2971
_journal_paper_doi 10.1021/ic0520115
_journal_volume 45
_journal_year 2006
_chemical_formula_sum 'C32 H52 Ba2 N4 O30 S4'
_chemical_formula_weight 1375.7
_chemical_name_systematic
;
 ?
;
_space_group_IT_number 2
_symmetry_cell_setting triclinic
_symmetry_space_group_name_Hall '-P 1'
_symmetry_space_group_name_H-M 'P -1'
_atom_sites_solution_hydrogens geom
_atom_sites_solution_primary direct
_atom_sites_solution_secondary difmap
_audit_creation_method SHELXL-97
_cell_angle_alpha 74.033(5)
_cell_angle_beta 78.275(5)
_cell_angle_gamma 69.825(6)
_cell_formula_units_Z 1
_cell_length_a 8.6114(7)
_cell_length_b 11.0894(11)
_cell_length_c 14.6066(15)
_cell_measurement_temperature 123(2)
_cell_volume 1249.7(2)
_computing_data_collection 'Denzo & Collect'
_computing_structure_refinement 'SHELXL-97 (Sheldrick, 1997)'
_diffrn_ambient_temperature 123(2)
_diffrn_measured_fraction_theta_full 0.971
_diffrn_measured_fraction_theta_max 0.971
_diffrn_measurement_device_type 'Nonius Kappa CCD'
_diffrn_measurement_method 'phi and omega scans'
_diffrn_radiation_monochromator graphite
_diffrn_radiation_source 'fine-focus sealed tube'
_diffrn_radiation_type MoK\a
_diffrn_radiation_wavelength 0.71073
_diffrn_reflns_av_R_equivalents 0.0861
_diffrn_reflns_av_sigmaI/netI 0.0912
_diffrn_reflns_limit_h_max 10
_diffrn_reflns_limit_h_min -10
_diffrn_reflns_limit_k_max 13
_diffrn_reflns_limit_k_min -13
_diffrn_reflns_limit_l_max 18
_diffrn_reflns_limit_l_min -18
_diffrn_reflns_number 17243
_diffrn_reflns_theta_full 26.38
_diffrn_reflns_theta_max 26.38
_diffrn_reflns_theta_min 1.46
_exptl_absorpt_coefficient_mu 1.831
_exptl_absorpt_correction_T_max 0.920
_exptl_absorpt_correction_T_min 0.787
_exptl_absorpt_correction_type multi-scan
_exptl_absorpt_process_details
;
multi-scan from symmetry-related measurements 
 Sortav (Blessing 1995)
;
_exptl_crystal_colour orange-red
_exptl_crystal_density_diffrn 1.828
_exptl_crystal_density_method 'not measured'
_exptl_crystal_description needle
_exptl_crystal_F_000 688
_exptl_crystal_size_max 0.3
_exptl_crystal_size_mid 0.1
_exptl_crystal_size_min 0.1
_refine_diff_density_max 0.990
_refine_diff_density_min -1.170
_refine_diff_density_rms 0.161
_refine_ls_extinction_method none
_refine_ls_goodness_of_fit_ref 1.025
_refine_ls_hydrogen_treatment mixed
_refine_ls_matrix_type full
_refine_ls_number_parameters 361
_refine_ls_number_reflns 4969
_refine_ls_number_restraints 0
_refine_ls_restrained_S_all 1.025
_refine_ls_R_factor_all 0.0820
_refine_ls_R_factor_gt 0.0494
_refine_ls_shift/su_max 0.001
_refine_ls_shift/su_mean 0.000
_refine_ls_structure_factor_coef Fsqd
_refine_ls_weighting_details 'calc w=1/[\s^2^(Fo^2^)+(0.0270P)^2^+4.1184P] where P=(Fo^2^+2Fc^2^)/3'
_refine_ls_weighting_scheme calc
_refine_ls_wR_factor_gt 0.0887
_refine_ls_wR_factor_ref 0.1015
_reflns_number_gt 3742
_reflns_number_total 4969
_reflns_threshold_expression I>2sigma(I)
_cod_data_source_file ic0520115sup1.cif
_cod_data_source_block baog
_cod_original_sg_symbol_H-M P-1
_cod_database_code 4331993

loop_
_symmetry_equiv_pos_as_xyz
'x, y, z'
'-x, -y, -z'

loop_
_atom_site_label
_atom_site_type_symbol
_atom_site_fract_x
_atom_site_fract_y
_atom_site_fract_z
_atom_site_U_iso_or_equiv
_atom_site_adp_type
_atom_site_occupancy
_atom_site_symmetry_multiplicity
_atom_site_calc_flag
_atom_site_refinement_flags
Ba1 Ba 1.40959(4) -0.20322(4) 0.52754(3) 0.02103(12) Uani 1 1 d .
S1 S 0.95462(16) 0.32649(14) 0.73466(10) 0.0206(3) Uani 1 1 d .
S2 S 1.51148(16) -0.08208(14) 0.70219(10) 0.0202(3) Uani 1 1 d .
O1 O 0.9071(5) 0.4245(4) 0.7917(3) 0.0245(9) Uani 1 1 d .
O2 O 0.8117(4) 0.2968(4) 0.7164(3) 0.0256(9) Uani 1 1 d .
O1W O 1.1490(5) 0.0191(4) 0.5464(3) 0.0299(10) Uani 1 1 d .
H1W H 1.0439 0.0351 0.5621 0.045 Uiso 1 1 d R
H2W H 1.1518 0.0870 0.5274 0.045 Uiso 1 1 d R
O3 O 1.0576(4) 0.3615(4) 0.6448(3) 0.0240(9) Uani 1 1 d .
O2W O 1.2038(5) -0.1029(4) 0.3714(3) 0.0280(10) Uani 1 1 d .
H3W H 1.1990 -0.1464 0.3428 0.042 Uiso 1 1 d R
H4W H 1.2272 -0.0255 0.3362 0.042 Uiso 1 1 d R
O3W O 1.2071(6) -0.2888(5) 0.6897(3) 0.0286(11) Uani 1 1 d .
O4 O 1.4976(4) -0.0020(4) 0.6049(3) 0.0206(9) Uani 1 1 d .
O5 O 1.4792(4) -0.2058(4) 0.7126(3) 0.0225(9) Uani 1 1 d .
O4W O 1.2454(5) -0.3655(4) 0.4928(3) 0.0315(10) Uani 1 1 d .
H7W H 1.2758 -0.4395 0.5076 0.047 Uiso 1 1 d R
H8W H 1.1782 -0.3030 0.5388 0.047 Uiso 1 1 d R
O6 O 1.6686(4) -0.1017(4) 0.7363(3) 0.0223(9) Uani 1 1 d .
O5W O 1.6097(6) -0.3613(4) 0.4020(3) 0.0309(11) Uani 1 1 d .
O7 O 0.8742(5) 0.2264(4) 1.1285(3) 0.0293(10) Uani 1 1 d .
O6W O 1.5091(5) -0.4726(4) 0.6582(3) 0.0281(10) Uani 1 1 d .
H12W H 1.6018 -0.5198 0.6831 0.042 Uiso 1 1 d R
H11W H 1.4393 -0.4467 0.6887 0.042 Uiso 1 1 d R
O7W O 1.7707(5) -0.2647(4) 0.5215(3) 0.0275(10) Uani 1 1 d .
O8W O 1.9070(5) -0.3277(5) 0.6898(3) 0.0264(10) Uani 1 1 d .
N1 N 0.8083(5) 0.2480(4) 0.9407(3) 0.0221(11) Uani 1 1 d .
N2 N 0.6838(6) 0.2983(5) 1.0003(4) 0.0234(12) Uani 1 1 d .
C1 C 1.0919(6) 0.1788(5) 0.7987(4) 0.0193(12) Uani 1 1 d .
C2 C 1.2182(6) 0.1089(5) 0.7405(4) 0.0195(12) Uani 1 1 d .
H2 H 1.2115 0.1295 0.6736 0.023 Uiso 1 1 calc R
C3 C 1.3555(6) 0.0087(5) 0.7778(4) 0.0175(12) Uani 1 1 d .
C4 C 1.3680(6) -0.0185(5) 0.8745(4) 0.0182(12) Uani 1 1 d .
H4 H 1.4645 -0.0827 0.8995 0.022 Uiso 1 1 calc R
C4A C 1.2418(6) 0.0464(5) 0.9353(4) 0.0194(12) Uani 1 1 d .
C5 C 1.2582(7) 0.0193(6) 1.0359(4) 0.0226(13) Uani 1 1 d .
H5 H 1.3566 -0.0446 1.0587 0.027 Uiso 1 1 calc R
C6 C 1.1429(7) 0.0791(6) 1.0982(4) 0.0231(13) Uani 1 1 d .
H6 H 1.1634 0.0604 1.1629 0.028 Uiso 1 1 calc R
C7 C 0.9873(7) 0.1718(6) 1.0690(4) 0.0221(13) Uani 1 1 d .
C8 C 0.9594(6) 0.1953(5) 0.9698(4) 0.0191(12) Uani 1 1 d .
C8A C 1.0947(7) 0.1420(5) 0.8995(4) 0.0205(13) Uani 1 1 d .
C9 C 0.5191(6) 0.3339(5) 0.9787(4) 0.0199(12) Uani 1 1 d .
C10 C 0.4861(7) 0.3340(6) 0.8896(4) 0.0258(14) Uani 1 1 d .
H10 H 0.5743 0.3136 0.8399 0.031 Uiso 1 1 calc R
C11 C 0.3218(7) 0.3644(6) 0.8747(5) 0.0310(15) Uani 1 1 d .
H11 H 0.2973 0.3655 0.8139 0.037 Uiso 1 1 calc R
C12 C 0.1935(7) 0.3931(6) 0.9467(4) 0.0278(14) Uani 1 1 d .
H12 H 0.0815 0.4126 0.9358 0.033 Uiso 1 1 calc R
C13 C 0.2283(7) 0.3935(6) 1.0350(4) 0.0273(14) Uani 1 1 d .
H13 H 0.1398 0.4140 1.0845 0.033 Uiso 1 1 calc R
C14 C 0.3909(7) 0.3641(6) 1.0516(4) 0.0239(13) Uani 1 1 d .
H14 H 0.4148 0.3646 1.1121 0.029 Uiso 1 1 calc R
H13W H 1.807(8) -0.288(6) 0.571(5) 0.04(2) Uiso 1 1 d .
H16W H 1.915(8) -0.405(7) 0.723(5) 0.04(2) Uiso 1 1 d .
H5W H 1.126(7) -0.296(6) 0.678(4) 0.023(18) Uiso 1 1 d .
H15W H 1.832(10) -0.274(8) 0.718(6) 0.06(3) Uiso 1 1 d .
H14W H 1.841(8) -0.310(6) 0.472(5) 0.04(2) Uiso 1 1 d .
H9W H 1.705(9) -0.359(7) 0.380(5) 0.05(2) Uiso 1 1 d .
H10W H 1.559(8) -0.400(6) 0.381(5) 0.04(2) Uiso 1 1 d .
H6W H 1.171(8) -0.241(7) 0.727(5) 0.03(2) Uiso 1 1 d .
H1N H 0.699(9) 0.296(7) 1.053(5) 0.05(2) Uiso 1 1 d .

loop_
_atom_site_aniso_label
_atom_site_aniso_U_11
_atom_site_aniso_U_22
_atom_site_aniso_U_33
_atom_site_aniso_U_23
_atom_site_aniso_U_13
_atom_site_aniso_U_12
Ba1 0.01956(18) 0.0230(2) 0.0212(2) -0.00362(14) -0.00304(14) -0.00799(14)
S1 0.0183(7) 0.0222(8) 0.0197(8) -0.0032(6) -0.0035(6) -0.0047(6)
S2 0.0183(7) 0.0225(8) 0.0201(8) -0.0044(6) -0.0038(6) -0.0062(6)
O1 0.031(2) 0.020(2) 0.021(2) -0.0066(17) -0.0037(18) -0.0038(18)
O2 0.024(2) 0.029(2) 0.024(2) -0.0034(18) -0.0089(18) -0.0073(18)
O1W 0.022(2) 0.024(2) 0.042(3) -0.009(2) -0.0019(19) -0.0050(18)
O3 0.024(2) 0.027(2) 0.016(2) -0.0016(17) 0.0001(17) -0.0058(18)
O2W 0.034(2) 0.027(2) 0.031(2) -0.0085(19) -0.0055(19) -0.0160(19)
O3W 0.025(2) 0.036(3) 0.032(3) -0.014(2) -0.001(2) -0.015(2)
O4 0.020(2) 0.024(2) 0.016(2) -0.0014(17) -0.0028(16) -0.0073(17)
O5 0.023(2) 0.020(2) 0.028(2) -0.0095(18) -0.0028(17) -0.0085(17)
O4W 0.041(2) 0.024(2) 0.032(3) -0.0060(19) -0.004(2) -0.014(2)
O6 0.0183(19) 0.022(2) 0.030(2) -0.0092(18) -0.0054(17) -0.0058(17)
O5W 0.024(2) 0.036(3) 0.041(3) -0.015(2) 0.001(2) -0.016(2)
O7 0.026(2) 0.040(3) 0.022(2) -0.012(2) -0.0004(18) -0.009(2)
O6W 0.028(2) 0.029(2) 0.025(2) -0.0054(19) -0.0035(18) -0.0063(19)
O7W 0.027(2) 0.033(3) 0.021(3) -0.008(2) -0.006(2) -0.004(2)
O8W 0.026(2) 0.018(2) 0.034(3) -0.006(2) -0.006(2) -0.004(2)
N1 0.021(2) 0.023(3) 0.021(3) -0.003(2) 0.001(2) -0.008(2)
N2 0.026(3) 0.029(3) 0.018(3) -0.008(2) -0.001(2) -0.010(2)
C1 0.015(3) 0.020(3) 0.021(3) -0.002(2) 0.002(2) -0.008(2)
C2 0.020(3) 0.027(3) 0.014(3) 0.000(2) -0.004(2) -0.013(3)
C3 0.014(3) 0.020(3) 0.016(3) -0.004(2) 0.000(2) -0.005(2)
C4 0.018(3) 0.018(3) 0.021(3) -0.001(2) -0.004(2) -0.010(2)
C4A 0.022(3) 0.021(3) 0.018(3) -0.006(2) -0.009(2) -0.007(3)
C5 0.021(3) 0.026(3) 0.024(3) -0.005(3) -0.003(3) -0.010(3)
C6 0.025(3) 0.029(3) 0.017(3) 0.001(3) -0.005(2) -0.013(3)
C7 0.028(3) 0.026(3) 0.019(3) -0.003(3) -0.002(3) -0.018(3)
C8 0.017(3) 0.022(3) 0.020(3) -0.006(2) -0.004(2) -0.007(2)
C8A 0.025(3) 0.021(3) 0.019(3) -0.004(2) -0.003(2) -0.012(3)
C9 0.020(3) 0.018(3) 0.024(3) -0.002(2) -0.003(2) -0.011(2)
C10 0.023(3) 0.031(3) 0.025(3) -0.005(3) -0.001(3) -0.012(3)
C11 0.030(3) 0.033(4) 0.033(4) -0.006(3) -0.009(3) -0.012(3)
C12 0.022(3) 0.026(3) 0.036(4) -0.005(3) -0.003(3) -0.010(3)
C13 0.024(3) 0.021(3) 0.032(4) -0.008(3) 0.005(3) -0.005(3)
C14 0.025(3) 0.026(3) 0.020(3) -0.006(3) -0.003(3) -0.007(3)

loop_
_atom_type_symbol
_atom_type_description
_atom_type_scat_dispersion_real
_atom_type_scat_dispersion_imag
_atom_type_scat_source
Ba Ba -0.3244 2.2819 'International Tables Vol C Tables 4.2.6.8 and 6.1.1.4'
S S 0.1246 0.1234 'International Tables Vol C Tables 4.2.6.8 and 6.1.1.4'
O O 0.0106 0.0060 'International Tables Vol C Tables 4.2.6.8 and 6.1.1.4'
N N 0.0061 0.0033 'International Tables Vol C Tables 4.2.6.8 and 6.1.1.4'
C C 0.0033 0.0016 'International Tables Vol C Tables 4.2.6.8 and 6.1.1.4'
H H 0.0000 0.0000 'International Tables Vol C Tables 4.2.6.8 and 6.1.1.4'

loop_
_geom_angle_atom_site_label_1
_geom_angle_atom_site_label_2
_geom_angle_atom_site_label_3
_geom_angle
_geom_angle_site_symmetry_1
_geom_angle_site_symmetry_3
O1W Ba1 O4 74.88(11) . 2_856
O1W Ba1 O3W 76.11(13) . .
O4 Ba1 O3W 149.68(13) 2_856 .
O1W Ba1 O5W 145.66(13) . .
O4 Ba1 O5W 85.48(12) 2_856 .
O3W Ba1 O5W 124.19(15) . .
O1W Ba1 O4W 101.45(11) . .
O4 Ba1 O4W 126.82(11) 2_856 .
O3W Ba1 O4W 67.91(14) . .
O5W Ba1 O4W 68.25(13) . .
O1W Ba1 O5 86.41(11) . .
O4 Ba1 O5 107.75(10) 2_856 .
O3W Ba1 O5 61.61(13) . .
O5W Ba1 O5 126.85(12) . .
O4W Ba1 O5 125.16(11) . .
O1W Ba1 O2W 66.31(11) . .
O4 Ba1 O2W 70.18(10) 2_856 .
O3W Ba1 O2W 105.60(13) . .
O5W Ba1 O2W 80.72(12) . .
O4W Ba1 O2W 60.77(11) . .
O5 Ba1 O2W 152.43(11) . .
O1W Ba1 O7W 132.33(12) . .
O4 Ba1 O7W 72.71(11) 2_856 .
O3W Ba1 O7W 123.25(13) . .
O5W Ba1 O7W 63.73(14) . .
O4W Ba1 O7W 125.92(12) . .
O5 Ba1 O7W 71.59(12) . .
O2W Ba1 O7W 129.84(12) . .
O1W Ba1 O6W 131.64(12) . .
O4 Ba1 O6W 149.11(10) 2_856 .
O3W Ba1 O6W 56.21(12) . .
O5W Ba1 O6W 77.24(12) . .
O4W Ba1 O6W 69.74(11) . .
O5 Ba1 O6W 65.44(10) . .
O2W Ba1 O6W 130.30(10) . .
O7W Ba1 O6W 76.69(11) . .
O1W Ba1 O4 65.86(10) . .
O4 Ba1 O4 61.78(12) 2_856 .
O3W Ba1 O4 98.10(13) . .
O5W Ba1 O4 128.02(12) . .
O4W Ba1 O4 163.69(11) . .
O5 Ba1 O4 47.12(10) . .
O2W Ba1 O4 118.46(10) . .
O7W Ba1 O4 68.28(11) . .
O6W Ba1 O4 110.22(10) . .
O1W Ba1 S2 75.33(8) . .
O4 Ba1 S2 85.19(8) 2_856 .
O3W Ba1 S2 79.14(11) . .
O5W Ba1 S2 131.49(10) . .
O4W Ba1 S2 146.50(9) . .
O5 Ba1 S2 23.09(8) . .
O2W Ba1 S2 138.40(8) . .
O7W Ba1 S2 68.03(10) . .
O6W Ba1 S2 87.36(8) . .
O4 Ba1 S2 24.03(7) . .
O1W Ba1 H8W 83.5 . .
O4 Ba1 H8W 132.4 2_856 .
O3W Ba1 H8W 51.3 . .
O5W Ba1 H8W 89.8 . .
O4W Ba1 H8W 21.5 . .
O5 Ba1 H8W 112.6 . .
O2W Ba1 H8W 62.3 . .
O7W Ba1 H8W 143.8 . .
O6W Ba1 H8W 73.5 . .
O4 Ba1 H8W 142.2 . .
S2 Ba1 H8W 129.6 . .
O1 S1 O3 112.2(2) . .
O1 S1 O2 113.1(2) . .
O3 S1 O2 110.8(2) . .
O1 S1 C1 107.6(2) . .
O3 S1 C1 103.5(2) . .
O2 S1 C1 109.2(2) . .
O5 S2 O4 111.6(2) . .
O5 S2 O6 112.2(2) . .
O4 S2 O6 113.1(2) . .
O5 S2 C3 107.7(2) . .
O4 S2 C3 106.5(2) . .
O6 S2 C3 105.2(2) . .
O5 S2 Ba1 50.87(15) . .
O4 S2 Ba1 60.69(15) . .
O6 S2 Ba1 132.91(16) . .
C3 S2 Ba1 121.54(17) . .
Ba1 O1W H1W 134.4 . .
Ba1 O1W H2W 125.2 . .
H1W O1W H2W 99.2 . .
Ba1 O2W H3W 121.3 . .
Ba1 O2W H4W 105.3 . .
H3W O2W H4W 115.6 . .
Ba1 O3W H5W 114(4) . .
Ba1 O3W H6W 115(5) . .
H5W O3W H6W 103(6) . .
S2 O4 Ba1 143.9(2) . 2_856
S2 O4 Ba1 95.28(17) . .
Ba1 O4 Ba1 118.22(12) 2_856 .
S2 O5 Ba1 106.04(19) . .
Ba1 O4W H7W 122.7 . .
Ba1 O4W H8W 63.7 . .
H7W O4W H8W 124.9 . .
Ba1 O5W H9W 121(5) . .
Ba1 O5W H10W 115(4) . .
H9W O5W H10W 123(7) . .
Ba1 O6W H12W 131.9 . .
Ba1 O6W H11W 84.8 . .
H12W O6W H11W 118.2 . .
Ba1 O7W H13W 117(5) . .
Ba1 O7W H14W 117(4) . .
H13W O7W H14W 114(6) . .
H16W O8W H15W 109(7) . .
N2 N1 C8 118.3(5) . .
N1 N2 C9 119.8(5) . .
N1 N2 H1N 120(5) . .
C9 N2 H1N 119(5) . .
C2 C1 C8A 119.5(5) . .
C2 C1 S1 114.2(4) . .
C8A C1 S1 125.6(4) . .
C1 C2 C3 121.6(5) . .
C1 C2 H2 119.2 . .
C3 C2 H2 119.2 . .
C4 C3 C2 119.2(5) . .
C4 C3 S2 120.3(4) . .
C2 C3 S2 120.5(4) . .
C3 C4 C4A 120.8(5) . .
C3 C4 H4 119.6 . .
C4A C4 H4 119.6 . .
C4 C4A C8A 120.6(5) . .
C4 C4A C5 120.2(5) . .
C8A C4A C5 119.2(5) . .
C6 C5 C4A 123.4(5) . .
C6 C5 H5 118.3 . .
C4A C5 H5 118.3 . .
C5 C6 C7 121.0(5) . .
C5 C6 H6 119.5 . .
C7 C6 H6 119.5 . .
O7 C7 C6 121.5(5) . .
O7 C7 C8 120.6(5) . .
C6 C7 C8 117.8(5) . .
N1 C8 C7 122.9(5) . .
N1 C8 C8A 115.9(5) . .
C7 C8 C8A 120.5(5) . .
C1 C8A C4A 117.7(5) . .
C1 C8A C8 125.1(5) . .
C4A C8A C8 117.2(5) . .
C10 C9 C14 121.1(5) . .
C10 C9 N2 121.6(5) . .
C14 C9 N2 117.3(5) . .
C11 C10 C9 118.5(6) . .
C11 C10 H10 120.7 . .
C9 C10 H10 120.7 . .
C12 C11 C10 121.0(6) . .
C12 C11 H11 119.5 . .
C10 C11 H11 119.5 . .
C11 C12 C13 119.8(5) . .
C11 C12 H12 120.1 . .
C13 C12 H12 120.1 . .
C14 C13 C12 120.4(6) . .
C14 C13 H13 119.8 . .
C12 C13 H13 119.8 . .
C13 C14 C9 119.2(5) . .
C13 C14 H14 120.4 . .
C9 C14 H14 120.4 . .

loop_
_geom_bond_atom_site_label_1
_geom_bond_atom_site_label_2
_geom_bond_distance
_geom_bond_site_symmetry_2
Ba1 O1W 2.738(4) .
Ba1 O4 2.787(4) 2_856
Ba1 O3W 2.789(5) .
Ba1 O5W 2.794(5) .
Ba1 O4W 2.836(4) .
Ba1 O5 2.875(4) .
Ba1 O2W 2.911(4) .
Ba1 O7W 2.933(4) .
Ba1 O6W 3.010(4) .
Ba1 O4 3.120(4) .
Ba1 S2 3.5625(14) .
Ba1 H8W 2.5509 .
S1 O1 1.448(4) .
S1 O3 1.465(4) .
S1 O2 1.469(4) .
S1 C1 1.796(5) .
S2 O5 1.454(4) .
S2 O4 1.457(4) .
S2 O6 1.461(4) .
S2 C3 1.764(5) .
O1W H1W 0.8552 .
O1W H2W 0.7337 .
O2W H3W 0.7345 .
O2W H4W 0.9364 .
O3W H5W 0.79(6) .
O3W H6W 0.80(7) .
O4 Ba1 2.787(4) 2_856
O4W H7W 0.7526 .
O4W H8W 1.0433 .
O5W H9W 0.82(7) .
O5W H10W 0.85(7) .
O7 C7 1.268(7) .
O6W H12W 0.8764 .
O6W H11W 0.6958 .
O7W H13W 0.79(7) .
O7W H14W 0.98(7) .
O8W H16W 0.84(7) .
O8W H15W 0.84(8) .
N1 N2 1.300(6) .
N1 C8 1.334(6) .
N2 C9 1.412(7) .
N2 H1N 0.80(7) .
C1 C2 1.382(7) .
C1 C8A 1.419(7) .
C2 C3 1.397(7) .
C2 H2 0.9500 .
C3 C4 1.380(7) .
C4 C4A 1.382(7) .
C4 H4 0.9500 .
C4A C8A 1.429(7) .
C4A C5 1.442(7) .
C5 C6 1.328(8) .
C5 H5 0.9500 .
C6 C7 1.440(8) .
C6 H6 0.9500 .
C7 C8 1.455(7) .
C8 C8A 1.461(8) .
C9 C10 1.388(8) .
C9 C14 1.388(8) .
C10 C11 1.385(8) .
C10 H10 0.9500 .
C11 C12 1.378(8) .
C11 H11 0.9500 .
C12 C13 1.383(8) .
C12 H12 0.9500 .
C13 C14 1.381(8) .
C13 H13 0.9500 .
C14 H14 0.9500 .

loop_
_geom_torsion_atom_site_label_1
_geom_torsion_atom_site_label_2
_geom_torsion_atom_site_label_3
_geom_torsion_atom_site_label_4
_geom_torsion
_geom_torsion_site_symmetry_1
_geom_torsion_site_symmetry_4
O1W Ba1 S2 O5 116.7(2) . .
O4 Ba1 S2 O5 -167.7(2) 2_856 .
O3W Ba1 S2 O5 38.3(2) . .
O5W Ba1 S2 O5 -88.1(2) . .
O4W Ba1 S2 O5 28.0(2) . .
O2W Ba1 S2 O5 139.7(2) . .
O7W Ba1 S2 O5 -94.4(2) . .
O6W Ba1 S2 O5 -17.7(2) . .
O4 Ba1 S2 O5 179.9(3) . .
O1W Ba1 S2 O4 -63.19(18) . .
O4 Ba1 S2 O4 12.4(2) 2_856 .
O3W Ba1 S2 O4 -141.51(19) . .
O5W Ba1 S2 O4 92.0(2) . .
O4W Ba1 S2 O4 -151.8(2) . .
O5 Ba1 S2 O4 -179.9(3) . .
O2W Ba1 S2 O4 -40.2(2) . .
O7W Ba1 S2 O4 85.69(19) . .
O6W Ba1 S2 O4 162.41(18) . .
O1W Ba1 S2 O6 -158.5(2) . .
O4 Ba1 S2 O6 -82.9(2) 2_856 .
O3W Ba1 S2 O6 123.2(2) . .
O5W Ba1 S2 O6 -3.3(3) . .
O4W Ba1 S2 O6 112.9(3) . .
O5 Ba1 S2 O6 84.8(3) . .
O2W Ba1 S2 O6 -135.5(2) . .
O7W Ba1 S2 O6 -9.6(2) . .
O6W Ba1 S2 O6 67.1(2) . .
O4 Ba1 S2 O6 -95.3(3) . .
O1W Ba1 S2 C3 28.9(2) . .
O4 Ba1 S2 C3 104.5(2) 2_856 .
O3W Ba1 S2 C3 -49.4(2) . .
O5W Ba1 S2 C3 -175.8(2) . .
O4W Ba1 S2 C3 -59.7(3) . .
O5 Ba1 S2 C3 -87.7(3) . .
O2W Ba1 S2 C3 51.9(2) . .
O7W Ba1 S2 C3 177.8(2) . .
O6W Ba1 S2 C3 -105.5(2) . .
O4 Ba1 S2 C3 92.1(3) . .
O5 S2 O4 Ba1 -158.8(3) . 2_856
O6 S2 O4 Ba1 -31.2(4) . 2_856
C3 S2 O4 Ba1 83.9(4) . 2_856
Ba1 S2 O4 Ba1 -158.7(4) . 2_856
O5 S2 O4 Ba1 -0.1(2) . .
O6 S2 O4 Ba1 127.55(19) . .
C3 S2 O4 Ba1 -117.4(2) . .
O1W Ba1 O4 S2 108.88(19) . .
O4 Ba1 O4 S2 -165.9(3) 2_856 .
O3W Ba1 O4 S2 38.12(18) . .
O5W Ba1 O4 S2 -108.15(19) . .
O4W Ba1 O4 S2 68.1(4) . .
O5 Ba1 O4 S2 0.08(14) . .
O2W Ba1 O4 S2 150.83(15) . .
O7W Ba1 O4 S2 -84.52(18) . .
O6W Ba1 O4 S2 -18.77(19) . .
O1W Ba1 O4 Ba1 -85.18(15) . 2_856
O4 Ba1 O4 Ba1 0.0 2_856 2_856
O3W Ba1 O4 Ba1 -155.94(14) . 2_856
O5W Ba1 O4 Ba1 57.78(19) . 2_856
O4W Ba1 O4 Ba1 -126.0(3) . 2_856
O5 Ba1 O4 Ba1 166.0(2) . 2_856
O2W Ba1 O4 Ba1 -43.23(17) . 2_856
O7W Ba1 O4 Ba1 81.41(15) . 2_856
O6W Ba1 O4 Ba1 147.16(12) . 2_856
S2 Ba1 O4 Ba1 165.9(3) . 2_856
O4 S2 O5 Ba1 0.1(2) . .
O6 S2 O5 Ba1 -128.0(2) . .
C3 S2 O5 Ba1 116.6(2) . .
O1W Ba1 O5 S2 -60.02(19) . .
O4 Ba1 O5 S2 12.8(2) 2_856 .
O3W Ba1 O5 S2 -136.2(2) . .
O5W Ba1 O5 S2 110.7(2) . .
O4W Ba1 O5 S2 -161.51(16) . .
O2W Ba1 O5 S2 -68.2(3) . .
O7W Ba1 O5 S2 77.04(19) . .
O6W Ba1 O5 S2 160.5(2) . .
O4 Ba1 O5 S2 -0.08(14) . .
C8 N1 N2 C9 -169.1(5) . .
O1 S1 C1 C2 -144.0(4) . .
O3 S1 C1 C2 -25.1(5) . .
O2 S1 C1 C2 93.0(4) . .
O1 S1 C1 C8A 26.1(5) . .
O3 S1 C1 C8A 145.0(5) . .
O2 S1 C1 C8A -96.9(5) . .
C8A C1 C2 C3 -4.7(8) . .
S1 C1 C2 C3 166.0(4) . .
C1 C2 C3 C4 -2.0(8) . .
C1 C2 C3 S2 178.0(4) . .
O5 S2 C3 C4 80.9(5) . .
O4 S2 C3 C4 -159.3(4) . .
O6 S2 C3 C4 -39.0(5) . .
Ba1 S2 C3 C4 135.3(4) . .
O5 S2 C3 C2 -99.2(5) . .
O4 S2 C3 C2 20.6(5) . .
O6 S2 C3 C2 140.9(4) . .
Ba1 S2 C3 C2 -44.7(5) . .
C2 C3 C4 C4A 4.0(8) . .
S2 C3 C4 C4A -176.1(4) . .
C3 C4 C4A C8A 0.8(8) . .
C3 C4 C4A C5 -178.5(5) . .
C4 C4A C5 C6 179.2(5) . .
C8A C4A C5 C6 -0.1(8) . .
C4A C5 C6 C7 3.3(9) . .
C5 C6 C7 O7 177.8(5) . .
C5 C6 C7 C8 1.3(8) . .
N2 N1 C8 C7 10.5(8) . .
N2 N1 C8 C8A -179.2(5) . .
O7 C7 C8 N1 -15.7(8) . .
C6 C7 C8 N1 160.8(5) . .
O7 C7 C8 C8A 174.4(5) . .
C6 C7 C8 C8A -9.1(8) . .
C2 C1 C8A C4A 9.2(8) . .
S1 C1 C8A C4A -160.4(4) . .
C2 C1 C8A C8 -171.5(5) . .
S1 C1 C8A C8 19.0(8) . .
C4 C4A C8A C1 -7.3(8) . .
C5 C4A C8A C1 171.9(5) . .
C4 C4A C8A C8 173.3(5) . .
C5 C4A C8A C8 -7.5(7) . .
N1 C8 C8A C1 22.1(8) . .
C7 C8 C8A C1 -167.3(5) . .
N1 C8 C8A C4A -158.5(5) . .
C7 C8 C8A C4A 12.1(8) . .
N1 N2 C9 C10 -9.0(8) . .
N1 N2 C9 C14 168.5(5) . .
C14 C9 C10 C11 -0.2(9) . .
N2 C9 C10 C11 177.2(5) . .
C9 C10 C11 C12 -0.5(9) . .
C10 C11 C12 C13 0.9(9) . .
C11 C12 C13 C14 -0.6(9) . .
C12 C13 C14 C9 -0.2(9) . .
C10 C9 C14 C13 0.6(9) . .
N2 C9 C14 C13 -176.9(5) . .
